data_4342248
loop_
_publ_author_name
'Kosaka, Wataru'
'Morita, Takaumi'
'Yokoyama, Taiga'
'Zhang, Jun'
'Miyasaka, Hitoshi'

_publ_section_title
;
 Fully Electron-Transferred Donor/Acceptor Layered Frameworks with
 TCNQ(2-).
;
_journal_issue 4
_journal_name_full 'Inorganic chemistry'
_journal_page_first 1518
_journal_page_last 1527
_journal_paper_doi 10.1021/ic502513p
_journal_volume 54
_journal_year 2015
_chemical_formula_moiety 'C40 H44 B F4 O10 Ru2'
_chemical_formula_sum 'C40 H44 B F4 O10 Ru2'
_chemical_formula_weight 973.73
_space_group_crystal_system triclinic
_space_group_IT_number 2
_space_group_name_Hall '-P 1'
_space_group_name_H-M_alt 'P -1'
_symmetry_space_group_name_Hall '-P 1'
_symmetry_space_group_name_H-M 'P -1'
_atom_sites_solution_hydrogens geom
_atom_sites_solution_primary direct
_atom_sites_solution_secondary difmap
_cell_angle_alpha 75.132(8)
_cell_angle_beta 78.785(9)
_cell_angle_gamma 81.203(8)
_cell_formula_units_Z 2
_cell_length_a 11.207(3)
_cell_length_b 12.481(3)
_cell_length_c 15.446(3)
_cell_measurement_reflns_used 5822
_cell_measurement_temperature 103
_cell_measurement_theta_max 27.48
_cell_measurement_theta_min 3.04
_cell_volume 2036.2(8)
_computing_cell_refinement CrystalClear
_computing_data_collection 'CrystalClear (Rigaku Inc., 2008)'
_computing_data_reduction CrystalClear
_computing_molecular_graphics 'CrystalStructure 4.1'
_computing_publication_material 'CrystalStructure 4.1 (Rigaku, 2014)'
_computing_structure_refinement 'SHELXL2013 (Sheldrick, 2008)'
_computing_structure_solution 'SHELXS97 (Sheldrick, 2008)'
_diffrn_ambient_temperature 103
_diffrn_detector_area_resol_mean 7.314
_diffrn_measured_fraction_theta_full 0.947
_diffrn_measured_fraction_theta_max 0.970
_diffrn_measurement_device_type 'Rigaku Saturn70'
_diffrn_measurement_method \w
_diffrn_radiation_type 'Mo K\a'
_diffrn_radiation_wavelength 0.71075
_diffrn_reflns_av_R_equivalents 0.0177
_diffrn_reflns_Laue_measured_fraction_full 0.947
_diffrn_reflns_Laue_measured_fraction_max 0.970
_diffrn_reflns_limit_h_max 13
_diffrn_reflns_limit_h_min -11
_diffrn_reflns_limit_k_max 14
_diffrn_reflns_limit_k_min -14
_diffrn_reflns_limit_l_max 18
_diffrn_reflns_limit_l_min -12
_diffrn_reflns_number 13502
_diffrn_reflns_point_group_measured_fraction_full 0.947
_diffrn_reflns_point_group_measured_fraction_max 0.970
_diffrn_reflns_theta_full 25.242
_diffrn_reflns_theta_max 24.997
_diffrn_reflns_theta_min 4.051
_diffrn_standards_number 0
_exptl_absorpt_coefficient_mu 0.816
_exptl_absorpt_correction_T_max 0.958
_exptl_absorpt_correction_T_min 0.861
_exptl_absorpt_correction_type multi-scan
_exptl_absorpt_process_details 'REQAB (Rigaku, 1998)'
_exptl_crystal_colour orange
_exptl_crystal_density_diffrn 1.588
_exptl_crystal_density_method 'not measured'
_exptl_crystal_description platelet
_exptl_crystal_F_000 986.00
_exptl_crystal_size_max 0.218
_exptl_crystal_size_mid 0.130
_exptl_crystal_size_min 0.052
_refine_diff_density_max 2.06
_refine_diff_density_min -0.74
_refine_ls_extinction_method none
_refine_ls_goodness_of_fit_ref 1.063
_refine_ls_hydrogen_treatment constr
_refine_ls_number_parameters 541
_refine_ls_number_reflns 6977
_refine_ls_number_restraints 0
_refine_ls_R_factor_all 0.0615
_refine_ls_R_factor_gt 0.0527
_refine_ls_shift/su_max 0.002
_refine_ls_structure_factor_coef Fsqd
_refine_ls_weighting_details 'w = 1/[\s^2^(Fo^2^)+(0.0994P)^2^+3.2823P] where P=(Fo^2^+2Fc^2^)/3'
_refine_ls_weighting_scheme calc
_refine_ls_wR_factor_gt 0.1437
_refine_ls_wR_factor_ref 0.1542
_reflns_number_gt 5822
_reflns_number_total 6977
_reflns_threshold_expression F^2^>2.0\s(F^2^)
_cod_data_source_file ic502513p_si_011.cif
_cod_data_source_block '_100402'
_cod_depositor_comments 'Adding full bibliography for 4342238--4342248.cif.'
_cod_original_cell_volume 2036.0(8)
_cod_database_code 4342248
_shelxl_res_file
;
TITL _100402
CELL  0.71075 11.20660 12.48060 15.44580 75.13170 78.78520 81.20300
ZERR  2 0.00280 0.00290 0.00320 0.00840 0.00860 0.00800
LATT 1
SFAC C H O B F RU
UNIT 80 88 20 2 8 4
SHEL 99999.000000 0.840885
L.S. 20
FMAP 2
PLAN -25
WPDB -2
HTAB
BOND $H
CONF
LIST 4
TEMP -170.0
ACTA
SIZE 0.218 0.130 0.052
WGHT    0.099400    3.282300
FVAR       5.91237
RU1   6    1.043917    0.080188   -0.016574    11.00000    0.02539    0.03261 =
         0.03424   -0.01095   -0.00873   -0.00118
RU2   6    0.593035    0.530564    0.489146    11.00000    0.03894    0.03252 =
         0.03629   -0.01237   -0.01204   -0.00025
F1    5    1.040325    0.446657    0.293162    11.00000    0.13501    0.22604 =
         0.20080   -0.15171   -0.04083    0.07619
F2    5    1.063837    0.342984    0.196141    11.00000    0.13891    0.09704 =
         0.07602   -0.03023   -0.01471   -0.04692
F3    5    1.179762    0.481234    0.171150    11.00000    0.15780    0.06922 =
         0.15799   -0.00702   -0.06847   -0.03950
F4    5    1.205426    0.327903    0.281485    11.00000    0.08295    0.10889 =
         0.12845   -0.00144   -0.03860    0.01837
O1    3    0.972255    0.103494    0.108258    11.00000    0.03231    0.04131 =
         0.03715   -0.01994   -0.00461    0.00081
O2    3    0.885022   -0.054546    0.141315    11.00000    0.03100    0.04894 =
         0.03027   -0.01055   -0.00608   -0.00333
O3    3    0.893745    0.162782   -0.066073    11.00000    0.03054    0.03263 =
         0.05030   -0.00859   -0.01295   -0.00376
O4    3    0.806577    0.004291   -0.034176    11.00000    0.02668    0.03782 =
         0.03779   -0.01124   -0.00770   -0.00484
O5    3    1.127219    0.241319   -0.052908    11.00000    0.04490    0.04271 =
         0.05105   -0.00886   -0.01731   -0.01226
O6    3    0.639609    0.476086    0.373319    11.00000    0.04175    0.03750 =
         0.03516   -0.01428   -0.01048   -0.00016
O7    3    0.455748    0.416448    0.394049    11.00000    0.04471    0.04463 =
         0.03868   -0.01966   -0.01581    0.00139
O8    3    0.660215    0.380386    0.556843    11.00000    0.04230    0.04055 =
         0.03827   -0.00871   -0.01295    0.00168
O9    3    0.476265    0.318639    0.578758    11.00000    0.05255    0.03255 =
         0.04347   -0.00891   -0.00687   -0.00462
O10   3    0.775238    0.600765    0.455441    11.00000    0.04447    0.06471 =
         0.05225   -0.02237   -0.00985   -0.01481
C1    1    0.909204    0.029555    0.164344    11.00000    0.03159    0.04592 =
         0.04629   -0.01969   -0.01140    0.00036
C2    1    0.868451    0.040093    0.258756    11.00000    0.04945    0.07081 =
         0.04358   -0.02219   -0.00124   -0.00842
C3    1    0.915126    0.116520    0.290933    11.00000    0.06536    0.07365 =
         0.05034   -0.02606   -0.00953   -0.00322
AFIX  43
H3    2    0.969762    0.165091    0.250536    11.00000   -1.20000
AFIX   0
C4    1    0.883475    0.123373    0.381134    11.00000    0.08291    0.09328 =
         0.04909   -0.03531   -0.00245   -0.00688
C5    1    0.930266    0.202489    0.416238    11.00000    0.18370    0.16580 =
         0.08850   -0.07044   -0.00652   -0.03123
AFIX  33
H5A   2    0.984157    0.247554    0.367311    11.00000   -1.20000
H5B   2    0.861887    0.251275    0.440444    11.00000   -1.20000
H5C   2    0.976490    0.162301    0.464767    11.00000   -1.20000
AFIX   0
C6    1    0.806580    0.052272    0.437749    11.00000    0.12688    0.14447 =
         0.05123   -0.04859    0.01338   -0.04540
AFIX  43
H6    2    0.784340    0.055590    0.499651    11.00000   -1.20000
AFIX   0
C7    1    0.759968   -0.024863    0.407192    11.00000    0.14880    0.21160 =
         0.06077   -0.05974    0.04233   -0.10488
AFIX  43
H7    2    0.705949   -0.073621    0.448091    11.00000   -1.20000
AFIX   0
C8    1    0.791578   -0.031764    0.316714    11.00000    0.09122    0.13830 =
         0.06041   -0.04194    0.01205   -0.05608
AFIX  43
H8    2    0.760313   -0.085362    0.295725    11.00000   -1.20000
AFIX   0
C9    1    0.805448    0.109101   -0.066941    11.00000    0.03244    0.03997 =
         0.03572   -0.01808   -0.00569    0.00158
C10   1    0.698304    0.171980   -0.106774    11.00000    0.03322    0.03991 =
         0.03153   -0.00975   -0.01048    0.00253
C11   1    0.698120    0.287543   -0.144344    11.00000    0.04488    0.04138 =
         0.05315   -0.01405   -0.01573   -0.00177
AFIX  43
H11   2    0.764872    0.325592   -0.143315    11.00000   -1.20000
AFIX   0
C12   1    0.597810    0.343881   -0.182757    11.00000    0.04785    0.04677 =
         0.05798   -0.00662   -0.01791    0.00796
AFIX  43
H12   2    0.595213    0.421959   -0.207843    11.00000   -1.20000
AFIX   0
C13   1    0.501220    0.288280   -0.185208    11.00000    0.04146    0.06470 =
         0.04802   -0.01023   -0.01607    0.01193
AFIX  43
H13   2    0.433756    0.328992   -0.212387    11.00000   -1.20000
AFIX   0
C14   1    0.500547    0.174937   -0.149061    11.00000    0.02785    0.07077 =
         0.03191   -0.01281   -0.00383   -0.00348
C15   1    0.397800    0.114658   -0.155031    11.00000    0.03140    0.08531 =
         0.04783   -0.00990   -0.00752   -0.01144
AFIX  33
H15A  2    0.413275    0.035424   -0.125839    11.00000   -1.20000
H15B  2    0.320795    0.146379   -0.124218    11.00000   -1.20000
H15C  2    0.392085    0.122718   -0.218944    11.00000   -1.20000
AFIX   0
C16   1    0.600522    0.116901   -0.109508    11.00000    0.03074    0.05244 =
         0.03203   -0.01034   -0.00196   -0.00442
AFIX  43
H16   2    0.601934    0.038941   -0.084152    11.00000   -1.20000
AFIX   0
C17   1    1.198604    0.270293    0.005421    11.00000    0.05171    0.04504 =
         0.05761   -0.01628   -0.01803   -0.01430
AFIX  23
H17A  2    1.281667    0.229359    0.000636    11.00000   -1.20000
H17B  2    1.158150    0.252076    0.069568    11.00000   -1.20000
AFIX   0
C18   1    1.204941    0.394390   -0.028423    11.00000    0.07475    0.03690 =
         0.12231   -0.02063   -0.05148   -0.00387
C19   1    1.073058    0.427178   -0.050599    10.50000    0.04542    0.03506 =
         0.09842    0.00437   -0.00873    0.00605
C20   1    1.145431    0.429387   -0.125898    10.50000    0.07012    0.04714 =
         0.08977   -0.00858   -0.04132   -0.00631
C21   1    1.068919    0.343236   -0.104736    11.00000    0.08630    0.04209 =
         0.08744    0.00531   -0.04944   -0.01196
C22   1    0.563658    0.427444    0.349218    11.00000    0.04232    0.02905 =
         0.03786   -0.00895   -0.00848    0.00370
C23   1    0.602735    0.383877    0.266380    11.00000    0.05263    0.03361 =
         0.04282   -0.01262   -0.01712    0.00425
C24   1    0.728300    0.365914    0.232353    11.00000    0.05716    0.05123 =
         0.04963   -0.01727   -0.01270   -0.00025
AFIX  43
H24   2    0.787482    0.382008    0.262329    11.00000   -1.20000
AFIX   0
C25   1    0.765189    0.324848    0.155309    11.00000    0.05760    0.05373 =
         0.05668   -0.01930   -0.00300    0.00958
AFIX  43
H25   2    0.849927    0.309761    0.133769    11.00000   -1.20000
AFIX   0
C26   1    0.678989    0.305541    0.109245    11.00000    0.05849    0.06355 =
         0.05440   -0.02415   -0.00893    0.00398
AFIX  43
H26   2    0.705293    0.279267    0.055349    11.00000   -1.20000
AFIX   0
C27   1    0.553532    0.324338    0.141278    11.00000    0.06992    0.07122 =
         0.05487   -0.03106   -0.01585   -0.00197
C28   1    0.463687    0.301675    0.091382    11.00000    0.07833    0.15892 =
         0.07695   -0.06770   -0.02987   -0.00130
AFIX  33
H28A  2    0.507040    0.276014    0.037610    11.00000   -1.20000
H28B  2    0.414593    0.243892    0.130923    11.00000   -1.20000
H28C  2    0.409912    0.370106    0.072561    11.00000   -1.20000
AFIX   0
C29   1    0.517351    0.362309    0.221372    11.00000    0.05306    0.05872 =
         0.05055   -0.02058   -0.01103   -0.00009
AFIX  43
H29   2    0.432749    0.373360    0.245021    11.00000   -1.20000
AFIX   0
C30   1    0.590917    0.304043    0.584510    11.00000    0.04378    0.04220 =
         0.02972   -0.01255   -0.00725    0.01051
C31   1    0.643801    0.189476    0.627081    11.00000    0.06030    0.04020 =
         0.03624   -0.00414    0.00264    0.00776
C32   1    0.757117    0.174760    0.653754    11.00000    0.06034    0.06335 =
         0.04662   -0.00775   -0.00891    0.01385
AFIX  43
H32   2    0.799778    0.237200    0.647491    11.00000   -1.20000
AFIX   0
C33   1    0.807816    0.068035    0.689706    11.00000    0.07458    0.06913 =
         0.05688   -0.00364   -0.00896    0.02368
AFIX  43
H33   2    0.885243    0.056101    0.709025    11.00000   -1.20000
AFIX   0
C34   1    0.743576   -0.020717    0.696917    11.00000    0.08743    0.06978 =
         0.06537    0.00421    0.01214    0.02510
AFIX  43
H34   2    0.778483   -0.093432    0.722796    11.00000   -1.20000
AFIX   0
C35   1    0.634068   -0.010615    0.669445    11.00000    0.07748    0.06084 =
         0.07456    0.00440    0.01863   -0.00651
C36   1    0.566220   -0.106643    0.673162    11.00000    0.12697    0.03860 =
         0.20386    0.00338   -0.00003   -0.00489
AFIX  33
H36A  2    0.489422   -0.078420    0.649610    11.00000   -1.20000
H36B  2    0.616563   -0.155200    0.636136    11.00000   -1.20000
H36C  2    0.548289   -0.149128    0.736172    11.00000   -1.20000
AFIX   0
C37   1    0.582235    0.100224    0.634115    11.00000    0.07162    0.04534 =
         0.06952   -0.00350    0.01191    0.00059
AFIX  43
H37   2    0.504448    0.112087    0.615358    11.00000   -1.20000
AFIX   0
C38   1    0.835981    0.631610    0.362416    11.00000    0.06222    0.08957 =
         0.05713   -0.02398   -0.00143   -0.02092
AFIX  23
H38A  2    0.781905    0.687195    0.325269    11.00000   -1.20000
H38B  2    0.856957    0.565265    0.336214    11.00000   -1.20000
AFIX   0
C39   1    0.950316    0.680323    0.363528    11.00000    0.09436    0.16362 =
         0.10264   -0.06607    0.01662   -0.07882
C40   1    0.921129    0.723793    0.444884    10.50000    0.04375    0.08384 =
         0.11955   -0.03245   -0.01266   -0.02284
C41   1    0.788918    0.693189    0.492448    10.50000    0.06329    0.08032 =
         0.09729   -0.05266    0.00248   -0.03384
C42   1    0.986087    0.587835    0.469245    10.50000    0.05927    0.13793 =
         0.09235   -0.02206   -0.03019   -0.02092
C43   1    0.857824    0.582564    0.524318    10.50000    0.07028    0.11643 =
         0.05597   -0.01600   -0.02845   -0.03420
B1    4    1.123538    0.399278    0.236615    11.00000    0.07641    0.04796 =
         0.05484   -0.02606   -0.02112    0.00907
HKLF 4
 
REM  _100402
REM R1 =  0.0527 for    5822 Fo > 4sig(Fo)  and  0.0615 for all    6977 data
REM    541 parameters refined using      0 restraints
 
END  
     
WGHT      0.1011      3.2755 

REM Instructions for potential hydrogen bonds
HTAB C17 F2
HTAB C38 F1

REM Highest difference peak  2.057,  deepest hole -0.737,  1-sigma level  0.115
Q1    1   0.6787  0.6924  0.4553  11.00000  0.05    1.57
Q2    1   0.4972  0.6341  0.4723  11.00000  0.05    1.37
Q3    1   1.2333  0.1410 -0.0402  11.00000  0.05    1.33
Q4    1   1.1608  0.3017  0.2174  11.00000  0.05    1.31
Q5    1   0.8568  0.0183  0.0054  11.00000  0.05    1.30
Q6    1   1.0131  0.4250  0.2330  11.00000  0.05    0.79
Q7    1   0.6976  0.2027  0.0716  11.00000  0.05    0.77
Q8    1   0.4859  0.5207  0.4976  11.00000  0.05    0.76
Q9    1   0.7062 -0.1206  0.4854  11.00000  0.05    0.72
Q10   1   1.1407  0.3950  0.3247  11.00000  0.05    0.66
Q11   1   0.6905  0.1223  0.6552  11.00000  0.05    0.59
Q12   1   1.1027  0.4887  0.2193  11.00000  0.05    0.59
Q13   1   0.7190  0.3185  0.0470  11.00000  0.05    0.58
Q14   1   1.1969  0.4211  0.2928  11.00000  0.05    0.58
Q15   1   0.7472  0.4403  0.5364  11.00000  0.05    0.52
Q16   1   0.8639  0.1795  0.2527  11.00000  0.05    0.52
Q17   1   0.9773  0.2234 -0.0829  11.00000  0.05    0.52
Q18   1   0.8253  0.1951  0.3422  11.00000  0.05    0.51
Q19   1   0.8566  0.2902  0.3732  11.00000  0.05    0.46
Q20   1   0.5547 -0.0271  0.6497  11.00000  0.05    0.46
Q21   1   1.0331  0.3713  0.3416  11.00000  0.05    0.46
Q22   1   1.0221  0.6469  0.3298  11.00000  0.05    0.46
Q23   1   1.2684  0.4370  0.1905  11.00000  0.05    0.45
Q24   1   0.5840  0.3936  0.0273  11.00000  0.05    0.45
Q25   1   0.5861  0.1968  0.1027  11.00000  0.05    0.44
;

loop_
_symmetry_equiv_pos_site_id
_space_group_symop_operation_xyz
1 +X,+Y,+Z
2 -X,-Y,-Z

loop_
_atom_site_label
_atom_site_type_symbol
_atom_site_fract_x
_atom_site_fract_y
_atom_site_fract_z
_atom_site_U_iso_or_equiv
_atom_site_adp_type
_atom_site_occupancy
_atom_site_site_symmetry_multiplicity
_atom_site_calc_flag
_atom_site_refinement_flags
Ru(1) Ru 1.04392(3) 0.08019(3) -0.01657(2) 0.02983(14) Uani 1 2 d .
Ru(2) Ru 0.59303(3) 0.53056(3) 0.48915(2) 0.03468(15) Uani 1 2 d .
F(1) F 1.0403(7) 0.4467(7) 0.2932(6) 0.177(4) Uani 1 2 d .
F(2) F 1.0638(5) 0.3430(4) 0.1961(3) 0.0988(15) Uani 1 2 d .
F(3) F 1.1798(6) 0.4812(4) 0.1712(5) 0.123(2) Uani 1 2 d .
F(4) F 1.2054(5) 0.3279(5) 0.2815(4) 0.1118(17) Uani 1 2 d .
O(1) O 0.9723(3) 0.1035(3) 0.1083(2) 0.0356(7) Uani 1 2 d .
O(2) O 0.8850(3) -0.0546(3) 0.1413(2) 0.0365(7) Uani 1 2 d .
O(3) O 0.8937(3) 0.1628(3) -0.0661(2) 0.0371(7) Uani 1 2 d .
O(4) O 0.8066(3) 0.0043(3) -0.0342(2) 0.0332(7) Uani 1 2 d .
O(5) O 1.1272(3) 0.2413(3) -0.0529(2) 0.0445(8) Uani 1 2 d .
O(6) O 0.6396(3) 0.4761(3) 0.3733(2) 0.0369(7) Uani 1 2 d .
O(7) O 0.4557(3) 0.4164(3) 0.3941(2) 0.0402(8) Uani 1 2 d .
O(8) O 0.6602(3) 0.3804(3) 0.5568(2) 0.0402(8) Uani 1 2 d .
O(9) O 0.4763(3) 0.3186(3) 0.5788(2) 0.0430(8) Uani 1 2 d .
O(10) O 0.7752(3) 0.6008(3) 0.4554(3) 0.0509(9) Uani 1 2 d .
C(1) C 0.9092(4) 0.0296(4) 0.1643(3) 0.0394(11) Uani 1 2 d .
C(2) C 0.8685(5) 0.0401(5) 0.2588(4) 0.0536(14) Uani 1 2 d .
C(3) C 0.9151(6) 0.1165(6) 0.2909(4) 0.0614(16) Uani 1 2 d .
C(4) C 0.8835(7) 0.1234(7) 0.3811(5) 0.073(2) Uani 1 2 d .
C(5) C 0.9303(12) 0.2025(11) 0.4162(7) 0.139(5) Uani 1 2 d .
C(6) C 0.8066(10) 0.0523(9) 0.4377(5) 0.103(3) Uani 1 2 d .
C(7) C 0.7600(11) -0.0249(11) 0.4072(6) 0.134(5) Uani 1 2 d .
C(8) C 0.7916(8) -0.0318(9) 0.3167(5) 0.092(3) Uani 1 2 d .
C(9) C 0.8055(4) 0.1091(4) -0.0669(3) 0.0349(10) Uani 1 2 d .
C(10) C 0.6983(4) 0.1720(4) -0.1068(3) 0.0346(10) Uani 1 2 d .
C(11) C 0.6981(5) 0.2875(4) -0.1443(4) 0.0451(12) Uani 1 2 d .
C(12) C 0.5978(5) 0.3439(5) -0.1828(4) 0.0520(14) Uani 1 2 d .
C(13) C 0.5012(5) 0.2883(5) -0.1852(4) 0.0526(14) Uani 1 2 d .
C(14) C 0.5006(4) 0.1749(5) -0.1491(3) 0.0437(12) Uani 1 2 d .
C(15) C 0.3978(5) 0.1147(6) -0.1550(4) 0.0552(15) Uani 1 2 d .
C(16) C 0.6005(4) 0.1169(5) -0.1095(3) 0.0388(11) Uani 1 2 d .
C(17) C 1.1986(5) 0.2703(5) 0.0054(4) 0.0484(13) Uani 1 2 d .
C(18) C 1.2049(7) 0.3944(5) -0.0284(6) 0.073(2) Uani 1 2 d .
C(19) C 1.0731(11) 0.4272(10) -0.0506(11) 0.065(4) Uani 0.5 2 d .
C(20) C 1.1454(13) 0.4294(11) -0.1259(10) 0.066(4) Uani 0.5 2 d .
C(21) C 1.0689(7) 0.3432(5) -0.1047(5) 0.0703(19) Uani 1 2 d .
C(22) C 0.5637(5) 0.4274(4) 0.3492(3) 0.0368(10) Uani 1 2 d .
C(23) C 0.6027(5) 0.3839(4) 0.2664(3) 0.0420(11) Uani 1 2 d .
C(24) C 0.7283(6) 0.3659(5) 0.2324(4) 0.0517(13) Uani 1 2 d .
C(25) C 0.7652(6) 0.3249(5) 0.1553(4) 0.0574(15) Uani 1 2 d .
C(26) C 0.6790(6) 0.3055(5) 0.1093(4) 0.0581(15) Uani 1 2 d .
C(27) C 0.5535(6) 0.3243(6) 0.1413(4) 0.0621(16) Uani 1 2 d .
C(28) C 0.4637(8) 0.3017(9) 0.0914(6) 0.096(3) Uani 1 2 d .
C(29) C 0.5173(6) 0.3623(5) 0.2214(4) 0.0529(14) Uani 1 2 d .
C(30) C 0.5909(5) 0.3040(4) 0.5845(3) 0.0393(11) Uani 1 2 d .
C(31) C 0.6438(6) 0.1895(5) 0.6271(3) 0.0494(14) Uani 1 2 d .
C(32) C 0.7571(6) 0.1748(6) 0.6538(4) 0.0599(16) Uani 1 2 d .
C(33) C 0.8078(7) 0.0680(6) 0.6897(5) 0.073(2) Uani 1 2 d .
C(34) C 0.7436(8) -0.0207(7) 0.6969(5) 0.085(3) Uani 1 2 d .
C(35) C 0.6341(8) -0.0106(6) 0.6694(5) 0.079(2) Uani 1 2 d .
C(36) C 0.5662(11) -0.1066(7) 0.6732(9) 0.133(5) Uani 1 2 d .
C(37) C 0.5822(7) 0.1002(5) 0.6341(5) 0.0680(18) Uani 1 2 d .
C(38) C 0.8360(6) 0.6316(7) 0.3624(4) 0.0681(18) Uani 1 2 d .
C(39) C 0.9503(9) 0.6803(10) 0.3635(7) 0.111(4) Uani 1 2 d .
C(40) C 0.9211(12) 0.7238(14) 0.4449(12) 0.079(4) Uani 0.5 2 d .
C(41) C 0.7889(13) 0.6932(13) 0.4925(11) 0.074(4) Uani 0.5 2 d .
C(42) C 0.9861(14) 0.5878(17) 0.4693(12) 0.094(5) Uani 0.5 2 d .
C(43) C 0.8578(14) 0.5826(15) 0.5243(9) 0.077(4) Uani 0.5 2 d .
B(1) B 1.1235(7) 0.3993(6) 0.2366(5) 0.0574(18) Uani 1 2 d .
H(3) H 0.96976 0.16509 0.25054 0.0737 Uiso 1 2 calc R
H(5A) H 0.98416 0.24755 0.36731 0.1671 Uiso 1 2 calc R
H(5B) H 0.86189 0.25127 0.44044 0.1671 Uiso 1 2 calc R
H(5C) H 0.97649 0.1623 0.46477 0.1671 Uiso 1 2 calc R
H(6) H 0.78434 0.05559 0.49965 0.1239 Uiso 1 2 calc R
H(7) H 0.70595 -0.07362 0.44809 0.1610 Uiso 1 2 calc R
H(8) H 0.76031 -0.08536 0.29572 0.1102 Uiso 1 2 calc R
H(11) H 0.76487 0.32559 -0.14332 0.0542 Uiso 1 2 calc R
H(12) H 0.59521 0.42196 -0.20784 0.0625 Uiso 1 2 calc R
H(13) H 0.43376 0.32899 -0.21239 0.0632 Uiso 1 2 calc R
H(15A) H 0.41327 0.03542 -0.12584 0.0662 Uiso 1 2 calc R
H(15B) H 0.32079 0.14638 -0.12422 0.0662 Uiso 1 2 calc R
H(15C) H 0.39209 0.12272 -0.21894 0.0662 Uiso 1 2 calc R
H(16) H 0.60193 0.03894 -0.08415 0.0465 Uiso 1 2 calc R
H(17A) H 1.28167 0.22936 0.00064 0.0581 Uiso 1 2 calc R
H(17B) H 1.15815 0.25208 0.06957 0.0581 Uiso 1 2 calc R
H(24) H 0.78748 0.38201 0.26233 0.0620 Uiso 1 2 calc R
H(25) H 0.84993 0.30976 0.13377 0.0689 Uiso 1 2 calc R
H(26) H 0.70529 0.27927 0.05535 0.0697 Uiso 1 2 calc R
H(28A) H 0.50704 0.27601 0.03761 0.1153 Uiso 1 2 calc R
H(28B) H 0.41459 0.24389 0.13092 0.1153 Uiso 1 2 calc R
H(28C) H 0.40991 0.37011 0.07256 0.1153 Uiso 1 2 calc R
H(29) H 0.43275 0.37336 0.24502 0.0635 Uiso 1 2 calc R
H(32) H 0.79978 0.2372 0.64749 0.0719 Uiso 1 2 calc R
H(33) H 0.88524 0.0561 0.70903 0.0871 Uiso 1 2 calc R
H(34) H 0.77848 -0.09343 0.7228 0.1020 Uiso 1 2 calc R
H(36A) H 0.48942 -0.07842 0.64961 0.1599 Uiso 1 2 calc R
H(36B) H 0.61656 -0.1552 0.63614 0.1599 Uiso 1 2 calc R
H(36C) H 0.54829 -0.14913 0.73617 0.1599 Uiso 1 2 calc R
H(37) H 0.50445 0.11209 0.61536 0.0816 Uiso 1 2 calc R
H(38A) H 0.78191 0.68719 0.32527 0.0818 Uiso 1 2 calc R
H(38B) H 0.85696 0.56526 0.33621 0.0818 Uiso 1 2 calc R

loop_
_atom_site_aniso_label
_atom_site_aniso_U_11
_atom_site_aniso_U_22
_atom_site_aniso_U_33
_atom_site_aniso_U_12
_atom_site_aniso_U_13
_atom_site_aniso_U_23
Ru(1) 0.0254(2) 0.0326(2) 0.0342(2) -0.00118(15) -0.00873(15) -0.01095(16)
Ru(2) 0.0389(3) 0.0325(2) 0.0363(2) -0.00025(16) -0.01204(17) -0.01237(17)
F(1) 0.135(6) 0.226(8) 0.201(7) 0.076(6) -0.041(5) -0.152(7)
F(2) 0.139(4) 0.097(3) 0.076(3) -0.047(3) -0.015(3) -0.030(2)
F(3) 0.158(5) 0.069(3) 0.158(5) -0.040(3) -0.068(4) -0.007(3)
F(4) 0.083(3) 0.109(4) 0.128(4) 0.018(3) -0.039(3) -0.001(3)
O(1) 0.0323(17) 0.0413(18) 0.0372(17) 0.0008(14) -0.0046(14) -0.0199(14)
O(2) 0.0310(17) 0.049(2) 0.0303(16) -0.0033(14) -0.0061(13) -0.0106(14)
O(3) 0.0305(17) 0.0326(16) 0.0503(19) -0.0038(13) -0.0130(14) -0.0086(14)
O(4) 0.0267(16) 0.0378(18) 0.0378(17) -0.0048(13) -0.0077(13) -0.0112(14)
O(5) 0.045(2) 0.0427(19) 0.051(2) -0.0123(15) -0.0173(16) -0.0089(16)
O(6) 0.0418(19) 0.0375(17) 0.0352(17) -0.0002(14) -0.0105(14) -0.0143(14)
O(7) 0.045(2) 0.0446(19) 0.0387(18) 0.0014(15) -0.0158(15) -0.0197(15)
O(8) 0.0423(19) 0.0406(19) 0.0383(18) 0.0017(16) -0.0130(15) -0.0087(15)
O(9) 0.053(2) 0.0326(17) 0.0435(19) -0.0046(15) -0.0069(16) -0.0089(14)
O(10) 0.044(2) 0.065(2) 0.052(2) -0.0148(18) -0.0098(17) -0.0224(19)
C(1) 0.032(2) 0.046(3) 0.046(3) 0.000(2) -0.011(2) -0.020(2)
C(2) 0.049(3) 0.071(4) 0.044(3) -0.008(3) -0.001(2) -0.022(3)
C(3) 0.065(4) 0.074(4) 0.050(3) -0.003(3) -0.010(3) -0.026(3)
C(4) 0.083(5) 0.093(5) 0.049(4) -0.007(4) -0.002(3) -0.035(4)
C(5) 0.184(13) 0.166(12) 0.088(7) -0.031(9) -0.007(7) -0.070(8)
C(6) 0.127(8) 0.144(9) 0.051(4) -0.045(7) 0.013(5) -0.049(5)
C(7) 0.149(10) 0.212(13) 0.061(5) -0.105(9) 0.042(6) -0.060(7)
C(8) 0.091(6) 0.138(8) 0.060(4) -0.056(6) 0.012(4) -0.042(5)
C(9) 0.032(2) 0.040(3) 0.036(2) 0.002(2) -0.0057(19) -0.018(2)
C(10) 0.033(2) 0.040(3) 0.032(2) 0.0025(19) -0.0105(19) -0.0098(19)
C(11) 0.045(3) 0.041(3) 0.053(3) -0.002(2) -0.016(2) -0.014(2)
C(12) 0.048(3) 0.047(3) 0.058(3) 0.008(2) -0.018(3) -0.007(3)
C(13) 0.041(3) 0.065(4) 0.048(3) 0.012(3) -0.016(2) -0.010(3)
C(14) 0.028(2) 0.071(4) 0.032(2) -0.003(2) -0.0038(19) -0.013(2)
C(15) 0.031(3) 0.085(4) 0.048(3) -0.011(3) -0.008(2) -0.010(3)
C(16) 0.031(2) 0.052(3) 0.032(2) -0.004(2) -0.0020(19) -0.010(2)
C(17) 0.052(3) 0.045(3) 0.058(3) -0.014(2) -0.018(3) -0.016(2)
C(18) 0.075(4) 0.037(3) 0.122(6) -0.004(3) -0.051(4) -0.021(3)
C(19) 0.045(7) 0.035(6) 0.098(10) 0.006(5) -0.009(7) 0.004(6)
C(20) 0.070(9) 0.047(7) 0.090(10) -0.006(6) -0.041(8) -0.009(6)
C(21) 0.086(5) 0.042(3) 0.087(5) -0.012(3) -0.049(4) 0.005(3)
C(22) 0.042(3) 0.029(2) 0.038(2) 0.004(2) -0.008(2) -0.0089(19)
C(23) 0.053(3) 0.034(2) 0.043(3) 0.004(2) -0.017(2) -0.013(2)
C(24) 0.057(4) 0.051(3) 0.050(3) -0.000(3) -0.013(3) -0.017(3)
C(25) 0.058(4) 0.054(3) 0.057(3) 0.010(3) -0.003(3) -0.019(3)
C(26) 0.058(4) 0.064(4) 0.054(3) 0.004(3) -0.009(3) -0.024(3)
C(27) 0.070(4) 0.071(4) 0.055(3) -0.002(3) -0.016(3) -0.031(3)
C(28) 0.078(5) 0.159(9) 0.077(5) -0.001(5) -0.030(4) -0.068(6)
C(29) 0.053(3) 0.059(3) 0.051(3) -0.000(3) -0.011(3) -0.021(3)
C(30) 0.044(3) 0.042(3) 0.030(2) 0.011(2) -0.007(2) -0.013(2)
C(31) 0.060(4) 0.040(3) 0.036(3) 0.008(3) 0.003(2) -0.004(2)
C(32) 0.060(4) 0.063(4) 0.047(3) 0.014(3) -0.009(3) -0.008(3)
C(33) 0.075(5) 0.069(5) 0.057(4) 0.024(4) -0.009(3) -0.004(3)
C(34) 0.087(6) 0.070(5) 0.065(4) 0.025(4) 0.012(4) 0.004(4)
C(35) 0.077(5) 0.061(4) 0.075(5) -0.007(4) 0.019(4) 0.004(3)
C(36) 0.127(9) 0.039(4) 0.204(12) -0.005(5) -0.000(8) 0.003(6)
C(37) 0.072(4) 0.045(3) 0.070(4) 0.001(3) 0.012(3) -0.004(3)
C(38) 0.062(4) 0.090(5) 0.057(4) -0.021(4) -0.001(3) -0.024(3)
C(39) 0.094(6) 0.164(10) 0.103(6) -0.079(7) 0.017(5) -0.066(7)
C(40) 0.044(7) 0.084(10) 0.120(13) -0.023(7) -0.013(7) -0.032(9)
C(41) 0.063(8) 0.080(10) 0.097(10) -0.034(7) 0.002(7) -0.053(9)
C(42) 0.059(9) 0.138(16) 0.092(11) -0.021(9) -0.030(8) -0.022(11)
C(43) 0.070(9) 0.116(13) 0.056(7) -0.034(9) -0.028(7) -0.016(8)
B(1) 0.076(5) 0.048(4) 0.055(4) 0.009(3) -0.021(4) -0.026(3)

loop_
_atom_type_symbol
_atom_type_description
_atom_type_scat_dispersion_real
_atom_type_scat_dispersion_imag
_atom_type_scat_source
C C 0.0033 0.0016
;
International Tables for Crystallography
(Vol. C, Tables 4.2.6.8 and 6.1.1.4)
;
H H 0.0000 0.0000
;
International Tables for Crystallography
(Vol. C, Table 6.1.1.4)
;
O O 0.0106 0.0060
;
International Tables for Crystallography
(Vol. C, Tables 4.2.6.8 and 6.1.1.4)
;
B B 0.0013 0.0007
;
International Tables for Crystallography
(Vol. C, Tables 4.2.6.8 and 6.1.1.4)
;
F F 0.0171 0.0103
;
International Tables for Crystallography
(Vol. C, Tables 4.2.6.8 and 6.1.1.4)
;
Ru Ru -1.2594 0.8363
;
International Tables for Crystallography
(Vol. C, Tables 4.2.6.8 and 6.1.1.4)
;

loop_
_geom_angle_atom_site_label_1
_geom_angle_atom_site_label_2
_geom_angle_atom_site_label_3
_geom_angle
_geom_angle_publ_flag
_geom_angle_site_symmetry_1
_geom_angle_site_symmetry_3
Ru(1) Ru(1) O(1) 90.05(10) yes 2_755 .
Ru(1) Ru(1) O(2) 89.12(11) yes 2_755 2_755
Ru(1) Ru(1) O(3) 89.13(10) yes 2_755 .
Ru(1) Ru(1) O(4) 90.20(10) yes 2_755 2_755
Ru(1) Ru(1) O(5) 178.16(10) yes 2_755 .
O(1) Ru(1) O(2) 179.16(14) yes . 2_755
O(1) Ru(1) O(3) 91.17(13) yes . .
O(1) Ru(1) O(4) 88.51(13) yes . 2_755
O(1) Ru(1) O(5) 90.78(14) yes . .
O(2) Ru(1) O(3) 88.92(13) yes 2_755 .
O(2) Ru(1) O(4) 91.38(13) yes 2_755 2_755
O(2) Ru(1) O(5) 90.05(14) yes 2_755 .
O(3) Ru(1) O(4) 179.26(12) yes . 2_755
O(3) Ru(1) O(5) 89.21(13) yes . .
O(4) Ru(1) O(5) 91.47(13) yes 2_755 .
Ru(2) Ru(2) O(6) 89.53(10) yes 2_666 .
Ru(2) Ru(2) O(7) 89.63(11) yes 2_666 2_666
Ru(2) Ru(2) O(8) 90.26(11) yes 2_666 .
Ru(2) Ru(2) O(9) 89.19(11) yes 2_666 2_666
Ru(2) Ru(2) O(10) 174.94(9) yes 2_666 .
O(6) Ru(2) O(7) 179.11(14) yes . 2_666
O(6) Ru(2) O(8) 88.72(13) yes . .
O(6) Ru(2) O(9) 91.32(14) yes . 2_666
O(6) Ru(2) O(10) 87.68(15) yes . .
O(7) Ru(2) O(8) 90.97(14) yes 2_666 .
O(7) Ru(2) O(9) 88.98(14) yes 2_666 2_666
O(7) Ru(2) O(10) 93.18(15) yes 2_666 .
O(8) Ru(2) O(9) 179.45(15) yes . 2_666
O(8) Ru(2) O(10) 93.90(14) yes . .
O(9) Ru(2) O(10) 86.65(14) yes 2_666 .
Ru(1) O(1) C(1) 119.1(4) yes . .
Ru(1) O(2) C(1) 120.0(3) yes 2_755 .
Ru(1) O(3) C(9) 119.8(3) yes . .
Ru(1) O(4) C(9) 118.5(3) yes 2_755 .
Ru(1) O(5) C(17) 122.6(3) yes . .
Ru(1) O(5) C(21) 121.6(4) yes . .
C(17) O(5) C(21) 108.9(5) yes . .
Ru(2) O(6) C(22) 119.6(3) yes . .
Ru(2) O(7) C(22) 119.2(4) yes 2_666 .
Ru(2) O(8) C(30) 118.4(3) yes . .
Ru(2) O(9) C(30) 118.1(3) yes 2_666 .
Ru(2) O(10) C(38) 120.8(4) yes . .
Ru(2) O(10) C(41) 119.0(6) yes . .
Ru(2) O(10) C(43) 122.0(6) yes . .
C(38) O(10) C(41) 103.2(7) yes . .
C(38) O(10) C(43) 114.1(6) yes . .
C(41) O(10) C(43) 60.7(9) yes . .
O(1) C(1) O(2) 121.6(5) yes . .
O(1) C(1) C(2) 119.1(5) yes . .
O(2) C(1) C(2) 119.2(4) yes . .
C(1) C(2) C(3) 120.3(5) yes . .
C(1) C(2) C(8) 119.6(7) yes . .
C(3) C(2) C(8) 119.9(6) yes . .
C(2) C(3) C(4) 121.3(6) yes . .
C(3) C(4) C(5) 122.4(7) yes . .
C(3) C(4) C(6) 118.3(9) yes . .
C(5) C(4) C(6) 119.3(8) yes . .
C(4) C(6) C(7) 121.3(8) yes . .
C(6) C(7) C(8) 120.5(10) yes . .
C(2) C(8) C(7) 118.8(10) yes . .
O(3) C(9) O(4) 122.4(4) yes . .
O(3) C(9) C(10) 118.3(4) yes . .
O(4) C(9) C(10) 119.3(5) yes . .
C(9) C(10) C(11) 119.2(5) yes . .
C(9) C(10) C(16) 120.3(4) yes . .
C(11) C(10) C(16) 120.5(5) yes . .
C(10) C(11) C(12) 118.0(5) yes . .
C(11) C(12) C(13) 121.0(5) yes . .
C(12) C(13) C(14) 121.6(5) yes . .
C(13) C(14) C(15) 121.2(5) yes . .
C(13) C(14) C(16) 118.2(5) yes . .
C(15) C(14) C(16) 120.5(5) yes . .
C(10) C(16) C(14) 120.7(5) yes . .
O(5) C(17) C(18) 105.3(5) yes . .
C(17) C(18) C(19) 97.8(7) yes . .
C(17) C(18) C(20) 104.8(7) yes . .
C(19) C(18) C(20) 46.2(8) yes . .
C(18) C(19) C(20) 72.7(10) yes . .
C(18) C(19) C(21) 100.0(8) yes . .
C(20) C(19) C(21) 60.1(10) yes . .
C(18) C(20) C(19) 61.1(10) yes . .
C(18) C(20) C(21) 97.8(8) yes . .
C(19) C(20) C(21) 68.1(10) yes . .
O(5) C(21) C(19) 102.7(7) yes . .
O(5) C(21) C(20) 110.2(8) yes . .
C(19) C(21) C(20) 51.8(8) yes . .
O(6) C(22) O(7) 121.9(5) yes . .
O(6) C(22) C(23) 118.3(4) yes . .
O(7) C(22) C(23) 119.8(5) yes . .
C(22) C(23) C(24) 119.6(6) yes . .
C(22) C(23) C(29) 120.7(5) yes . .
C(24) C(23) C(29) 119.7(5) yes . .
C(23) C(24) C(25) 119.8(6) yes . .
C(24) C(25) C(26) 120.2(6) yes . .
C(25) C(26) C(27) 120.8(6) yes . .
C(26) C(27) C(28) 119.6(7) yes . .
C(26) C(27) C(29) 118.4(7) yes . .
C(28) C(27) C(29) 122.0(6) yes . .
C(23) C(29) C(27) 121.0(6) yes . .
O(8) C(30) O(9) 123.8(4) yes . .
O(8) C(30) C(31) 118.5(5) yes . .
O(9) C(30) C(31) 117.7(5) yes . .
C(30) C(31) C(32) 119.6(6) yes . .
C(30) C(31) C(37) 119.3(6) yes . .
C(32) C(31) C(37) 121.0(5) yes . .
C(31) C(32) C(33) 119.3(7) yes . .
C(32) C(33) C(34) 118.7(8) yes . .
C(33) C(34) C(35) 124.1(7) yes . .
C(34) C(35) C(36) 124.6(7) yes . .
C(34) C(35) C(37) 116.4(8) yes . .
C(36) C(35) C(37) 119.1(8) yes . .
C(31) C(37) C(35) 120.5(7) yes . .
O(10) C(38) C(39) 107.2(7) yes . .
C(38) C(39) C(40) 103.7(8) yes . .
C(38) C(39) C(42) 96.5(8) yes . .
C(40) C(39) C(42) 62.2(10) yes . .
C(39) C(40) C(41) 106.9(14) yes . .
C(39) C(40) C(42) 69.4(10) yes . .
C(39) C(40) C(43) 93.9(11) yes . .
C(41) C(40) C(42) 93.7(11) yes . .
C(41) C(40) C(43) 47.1(8) yes . .
C(42) C(40) C(43) 47.4(8) yes . .
O(10) C(41) C(40) 102.6(12) yes . .
O(10) C(41) C(43) 61.1(10) yes . .
C(40) C(41) C(43) 82.0(10) yes . .
C(39) C(42) C(40) 48.5(9) yes . .
C(39) C(42) C(43) 99.7(11) yes . .
C(40) C(42) C(43) 76.5(11) yes . .
O(10) C(43) C(40) 83.4(8) yes . .
O(10) C(43) C(41) 58.2(9) yes . .
O(10) C(43) C(42) 104.8(11) yes . .
C(40) C(43) C(41) 50.9(8) yes . .
C(40) C(43) C(42) 56.1(10) yes . .
C(41) C(43) C(42) 106.0(13) yes . .
F(1) B(1) F(2) 107.7(7) yes . .
F(1) B(1) F(3) 108.8(7) yes . .
F(1) B(1) F(4) 110.8(7) yes . .
F(2) B(1) F(3) 108.9(6) yes . .
F(2) B(1) F(4) 109.6(6) yes . .
F(3) B(1) F(4) 111.0(7) yes . .
C(2) C(3) H(3) 119.360 no . .
C(4) C(3) H(3) 119.348 no . .
C(4) C(5) H(5A) 109.463 no . .
C(4) C(5) H(5B) 109.467 no . .
C(4) C(5) H(5C) 109.471 no . .
H(5A) C(5) H(5B) 109.475 no . .
H(5A) C(5) H(5C) 109.476 no . .
H(5B) C(5) H(5C) 109.476 no . .
C(4) C(6) H(6) 119.367 no . .
C(7) C(6) H(6) 119.368 no . .
C(6) C(7) H(7) 119.747 no . .
C(8) C(7) H(7) 119.749 no . .
C(2) C(8) H(8) 120.618 no . .
C(7) C(8) H(8) 120.614 no . .
C(10) C(11) H(11) 121.007 no . .
C(12) C(11) H(11) 120.996 no . .
C(11) C(12) H(12) 119.490 no . .
C(13) C(12) H(12) 119.490 no . .
C(12) C(13) H(13) 119.219 no . .
C(14) C(13) H(13) 119.223 no . .
C(14) C(15) H(15A) 109.477 no . .
C(14) C(15) H(15B) 109.476 no . .
C(14) C(15) H(15C) 109.469 no . .
H(15A) C(15) H(15B) 109.470 no . .
H(15A) C(15) H(15C) 109.466 no . .
H(15B) C(15) H(15C) 109.470 no . .
C(10) C(16) H(16) 119.645 no . .
C(14) C(16) H(16) 119.650 no . .
O(5) C(17) H(17A) 110.691 no . .
O(5) C(17) H(17B) 110.693 no . .
C(18) C(17) H(17A) 110.678 no . .
C(18) C(17) H(17B) 110.675 no . .
H(17A) C(17) H(17B) 108.787 no . .
C(23) C(24) H(24) 120.076 no . .
C(25) C(24) H(24) 120.087 no . .
C(24) C(25) H(25) 119.877 no . .
C(26) C(25) H(25) 119.876 no . .
C(25) C(26) H(26) 119.612 no . .
C(27) C(26) H(26) 119.605 no . .
C(27) C(28) H(28A) 109.475 no . .
C(27) C(28) H(28B) 109.473 no . .
C(27) C(28) H(28C) 109.464 no . .
H(28A) C(28) H(28B) 109.473 no . .
H(28A) C(28) H(28C) 109.474 no . .
H(28B) C(28) H(28C) 109.468 no . .
C(23) C(29) H(29) 119.483 no . .
C(27) C(29) H(29) 119.486 no . .
C(31) C(32) H(32) 120.355 no . .
C(33) C(32) H(32) 120.354 no . .
C(32) C(33) H(33) 120.665 no . .
C(34) C(33) H(33) 120.668 no . .
C(33) C(34) H(34) 117.945 no . .
C(35) C(34) H(34) 117.941 no . .
C(35) C(36) H(36A) 109.475 no . .
C(35) C(36) H(36B) 109.471 no . .
C(35) C(36) H(36C) 109.475 no . .
H(36A) C(36) H(36B) 109.473 no . .
H(36A) C(36) H(36C) 109.469 no . .
H(36B) C(36) H(36C) 109.464 no . .
C(31) C(37) H(37) 119.758 no . .
C(35) C(37) H(37) 119.770 no . .
O(10) C(38) H(38A) 110.291 no . .
O(10) C(38) H(38B) 110.286 no . .
C(39) C(38) H(38A) 110.287 no . .
C(39) C(38) H(38B) 110.281 no . .
H(38A) C(38) H(38B) 108.534 no . .

loop_
_geom_bond_atom_site_label_1
_geom_bond_atom_site_label_2
_geom_bond_distance
_geom_bond_publ_flag
_geom_bond_site_symmetry_2
Ru(1) Ru(1) 2.2624(7) yes 2_755
Ru(1) O(1) 2.015(3) yes .
Ru(1) O(2) 2.022(3) yes 2_755
Ru(1) O(3) 2.011(3) yes .
Ru(1) O(4) 2.020(3) yes 2_755
Ru(1) O(5) 2.241(4) yes .
Ru(2) Ru(2) 2.2639(7) yes 2_666
Ru(2) O(6) 2.022(4) yes .
Ru(2) O(7) 2.027(4) yes 2_666
Ru(2) O(8) 2.010(3) yes .
Ru(2) O(9) 2.025(3) yes 2_666
Ru(2) O(10) 2.260(4) yes .
F(1) B(1) 1.327(11) yes .
F(2) B(1) 1.365(11) yes .
F(3) B(1) 1.373(9) yes .
F(4) B(1) 1.340(9) yes .
O(1) C(1) 1.285(6) yes .
O(2) C(1) 1.272(7) yes .
O(3) C(9) 1.281(6) yes .
O(4) C(9) 1.275(6) yes .
O(5) C(17) 1.455(8) yes .
O(5) C(21) 1.453(7) yes .
O(6) C(22) 1.276(7) yes .
O(7) C(22) 1.279(6) yes .
O(8) C(30) 1.258(6) yes .
O(9) C(30) 1.287(7) yes .
O(10) C(38) 1.446(7) yes .
O(10) C(41) 1.452(19) yes .
O(10) C(43) 1.495(17) yes .
C(1) C(2) 1.474(8) yes .
C(2) C(3) 1.388(11) yes .
C(2) C(8) 1.368(10) yes .
C(3) C(4) 1.391(10) yes .
C(4) C(5) 1.445(18) yes .
C(4) C(6) 1.356(12) yes .
C(6) C(7) 1.380(19) yes .
C(7) C(8) 1.395(12) yes .
C(9) C(10) 1.479(6) yes .
C(10) C(11) 1.410(7) yes .
C(10) C(16) 1.392(8) yes .
C(11) C(12) 1.383(8) yes .
C(12) C(13) 1.383(9) yes .
C(13) C(14) 1.382(8) yes .
C(14) C(15) 1.497(9) yes .
C(14) C(16) 1.394(7) yes .
C(17) C(18) 1.510(8) yes .
C(18) C(19) 1.552(15) yes .
C(18) C(20) 1.693(19) yes .
C(19) C(20) 1.28(2) yes .
C(19) C(21) 1.509(18) yes .
C(20) C(21) 1.411(16) yes .
C(22) C(23) 1.480(8) yes .
C(23) C(24) 1.408(8) yes .
C(23) C(29) 1.380(9) yes .
C(24) C(25) 1.381(9) yes .
C(25) C(26) 1.387(11) yes .
C(26) C(27) 1.402(9) yes .
C(27) C(28) 1.479(13) yes .
C(27) C(29) 1.402(10) yes .
C(30) C(31) 1.496(7) yes .
C(31) C(32) 1.382(9) yes .
C(31) C(37) 1.369(10) yes .
C(32) C(33) 1.385(9) yes .
C(33) C(34) 1.381(13) yes .
C(34) C(35) 1.353(13) yes .
C(35) C(36) 1.498(14) yes .
C(35) C(37) 1.428(9) yes .
C(38) C(39) 1.505(14) yes .
C(39) C(40) 1.45(2) yes .
C(39) C(42) 1.818(19) yes .
C(40) C(41) 1.58(2) yes .
C(40) C(42) 1.72(2) yes .
C(40) C(43) 2.01(2) yes .
C(41) C(43) 1.49(2) yes .
C(42) C(43) 1.52(2) yes .
C(3) H(3) 0.950 no .
C(5) H(5A) 0.980 no .
C(5) H(5B) 0.980 no .
C(5) H(5C) 0.980 no .
C(6) H(6) 0.950 no .
C(7) H(7) 0.950 no .
C(8) H(8) 0.950 no .
C(11) H(11) 0.950 no .
C(12) H(12) 0.950 no .
C(13) H(13) 0.950 no .
C(15) H(15A) 0.980 no .
C(15) H(15B) 0.980 no .
C(15) H(15C) 0.980 no .
C(16) H(16) 0.950 no .
C(17) H(17A) 0.990 no .
C(17) H(17B) 0.990 no .
C(24) H(24) 0.950 no .
C(25) H(25) 0.950 no .
C(26) H(26) 0.950 no .
C(28) H(28A) 0.980 no .
C(28) H(28B) 0.980 no .
C(28) H(28C) 0.980 no .
C(29) H(29) 0.950 no .
C(32) H(32) 0.950 no .
C(33) H(33) 0.950 no .
C(34) H(34) 0.950 no .
C(36) H(36A) 0.980 no .
C(36) H(36B) 0.980 no .
C(36) H(36C) 0.980 no .
C(37) H(37) 0.950 no .
C(38) H(38A) 0.990 no .
C(38) H(38B) 0.990 no .

loop_
_geom_contact_atom_site_label_1
_geom_contact_atom_site_label_2
_geom_contact_distance
_geom_contact_publ_flag
_geom_contact_site_symmetry_2
O(1) O(3) 3.596(5) no 2_755
O(1) C(3) 2.810(7) no .
O(1) C(9) 3.557(6) no .
O(1) C(9) 3.447(6) no 2_755
O(1) C(17) 3.412(7) no .
O(2) C(8) 2.778(8) no .
O(2) C(9) 3.536(5) no .
O(2) C(9) 3.456(5) no 2_755
O(3) C(1) 3.546(6) no .
O(3) C(1) 3.448(6) no 2_755
O(3) C(11) 2.777(6) no .
O(3) C(21) 3.080(8) no .
O(4) C(1) 3.578(7) no .
O(4) C(1) 3.449(5) no 2_755
O(4) C(16) 2.806(6) no .
O(4) C(17) 3.349(7) no 2_755
O(6) O(9) 3.595(4) no .
O(6) C(24) 2.810(7) no .
O(6) C(29) 3.600(8) no .
O(6) C(30) 3.409(5) no .
O(6) C(30) 3.567(6) no 2_666
O(6) C(38) 3.104(9) no .
O(7) C(29) 2.848(7) no .
O(7) C(30) 3.447(6) no .
O(7) C(30) 3.538(7) no 2_666
O(7) C(41) 3.242(15) no 2_666
O(7) C(43) 3.494(15) no 2_666
O(8) C(22) 3.462(6) no .
O(8) C(22) 3.561(6) no 2_666
O(8) C(32) 2.795(7) no .
O(8) C(37) 3.578(7) no .
O(8) C(43) 3.486(19) no .
O(9) C(22) 3.458(6) no .
O(9) C(22) 3.558(6) no 2_666
O(9) C(37) 2.789(7) no .
O(9) C(38) 3.442(8) no 2_666
O(9) C(41) 3.399(17) no 2_666
C(2) C(6) 2.754(10) no .
C(3) C(7) 2.731(13) no .
C(4) C(8) 2.792(15) no .
C(10) C(13) 2.759(7) no .
C(11) C(14) 2.819(9) no .
C(12) C(16) 2.766(8) no .
C(23) C(26) 2.781(9) no .
C(24) C(27) 2.800(11) no .
C(25) C(29) 2.778(9) no .
C(31) C(34) 2.723(9) no .
C(32) C(35) 2.806(11) no .
C(33) C(37) 2.765(11) no .
F(1) C(5) 3.418(15) no .
F(1) C(20) 3.529(18) no 2_765
F(1) C(38) 3.227(11) no .
F(1) C(39) 3.317(16) no .
F(1) C(42) 3.52(2) no .
F(1) C(42) 3.54(2) no 2_766
F(1) C(43) 3.159(18) no 2_766
F(2) C(3) 3.358(9) no .
F(2) C(5) 3.555(11) no .
F(2) C(17) 3.317(8) no .
F(2) C(18) 3.461(9) no .
F(2) C(19) 3.510(13) no 2_765
F(2) C(20) 3.481(14) no 2_765
F(2) C(25) 3.574(10) no .
F(3) C(11) 3.278(9) no 2_765
F(3) C(18) 3.470(12) no .
F(3) C(19) 3.574(16) no 2_765
F(3) C(21) 3.422(9) no 2_765
F(4) C(29) 3.501(8) no 1_655
F(4) C(36) 3.494(11) no 2_756
F(4) C(41) 3.446(18) no 2_766
F(4) C(43) 3.376(18) no 2_766
O(1) C(25) 3.458(7) no .
O(2) C(15) 3.322(7) no 2_655
O(4) C(15) 3.493(6) no 2_655
O(5) C(15) 3.483(7) no 1_655
O(10) C(42) 3.454(17) no 2_766
C(3) F(2) 3.358(9) no .
C(3) C(24) 3.491(9) no .
C(3) C(25) 3.348(9) no .
C(3) C(33) 3.585(10) no 2_756
C(5) F(1) 3.418(15) no .
C(5) F(2) 3.555(11) no .
C(5) C(40) 3.33(2) no 2_766
C(7) C(40) 3.34(2) no 1_545
C(7) C(41) 3.41(2) no 1_545
C(8) C(40) 3.464(17) no 1_545
C(11) F(3) 3.278(9) no 2_765
C(13) C(30) 3.466(7) no 1_554
C(13) C(31) 3.451(8) no 1_554
C(14) C(31) 3.489(7) no 1_554
C(15) O(2) 3.322(7) no 2_655
C(15) O(4) 3.493(6) no 2_655
C(15) O(5) 3.483(7) no 1_455
C(15) C(37) 3.533(9) no 1_554
C(17) F(2) 3.317(8) no .
C(17) C(28) 3.591(12) no 1_655
C(18) F(2) 3.461(9) no .
C(18) F(3) 3.470(12) no .
C(18) C(25) 3.579(8) no 2_765
C(19) F(2) 3.510(13) no 2_765
C(19) F(3) 3.574(16) no 2_765
C(19) C(19) 2.825(19) no 2_765
C(20) F(1) 3.529(18) no 2_765
C(20) F(2) 3.481(14) no 2_765
C(20) C(24) 3.046(14) no 2_765
C(20) C(25) 3.266(16) no 2_765
C(21) F(3) 3.422(9) no 2_765
C(24) C(3) 3.491(9) no .
C(24) C(20) 3.046(14) no 2_765
C(25) F(2) 3.574(10) no .
C(25) O(1) 3.458(7) no .
C(25) C(3) 3.348(9) no .
C(25) C(18) 3.579(8) no 2_765
C(25) C(20) 3.266(16) no 2_765
C(28) C(17) 3.591(12) no 1_455
C(29) F(4) 3.501(8) no 1_455
C(29) C(36) 3.371(10) no 2_656
C(30) C(13) 3.466(7) no 1_556
C(31) C(13) 3.451(8) no 1_556
C(31) C(14) 3.489(7) no 1_556
C(33) C(3) 3.585(10) no 2_756
C(36) F(4) 3.494(11) no 2_756
C(36) C(29) 3.371(10) no 2_656
C(37) C(15) 3.533(9) no 1_556
C(38) F(1) 3.227(11) no .
C(39) F(1) 3.317(16) no .
C(40) C(5) 3.33(2) no 2_766
C(40) C(7) 3.34(2) no 1_565
C(40) C(8) 3.464(17) no 1_565
C(41) F(4) 3.446(18) no 2_766
C(41) C(7) 3.41(2) no 1_565
C(42) F(1) 3.52(2) no .
C(42) F(1) 3.54(2) no 2_766
C(42) O(10) 3.454(17) no 2_766
C(42) C(42) 2.16(3) no 2_766
C(42) C(43) 2.53(2) no 2_766
C(43) F(1) 3.159(18) no 2_766
C(43) F(4) 3.376(18) no 2_766
C(43) C(42) 2.53(2) no 2_766
C(43) C(43) 3.58(2) no 2_766
Ru(1) H(17A) 3.5612 no .
Ru(1) H(17B) 3.3134 no .
Ru(2) H(38A) 3.3692 no .
Ru(2) H(38B) 3.4154 no .
O(1) H(3) 2.5016 no .
O(1) H(17B) 2.8748 no .
O(2) H(8) 2.4873 no .
O(3) H(11) 2.4833 no .
O(4) H(16) 2.5013 no .
O(4) H(17A) 3.1077 no 2_755
O(4) H(17B) 3.3346 no 2_755
O(6) H(24) 2.5291 no .
O(6) H(38A) 3.1395 no .
O(6) H(38B) 2.7311 no .
O(7) H(29) 2.5618 no .
O(8) H(32) 2.5126 no .
O(9) H(37) 2.4774 no .
O(9) H(38A) 2.9857 no 2_666
C(1) H(3) 2.6369 no .
C(1) H(8) 2.6230 no .
C(2) H(7) 3.2359 no .
C(3) H(5A) 2.5292 no .
C(3) H(5B) 3.1092 no .
C(3) H(5C) 3.1040 no .
C(3) H(6) 3.2194 no .
C(3) H(8) 3.2489 no .
C(4) H(7) 3.2347 no .
C(5) H(3) 2.6596 no .
C(5) H(6) 2.5653 no .
C(6) H(3) 3.2139 no .
C(6) H(5A) 3.2194 no .
C(6) H(5B) 2.6624 no .
C(6) H(5C) 2.6624 no .
C(6) H(8) 3.2681 no .
C(8) H(3) 3.2382 no .
C(8) H(6) 3.2625 no .
C(9) H(11) 2.6638 no .
C(9) H(16) 2.6468 no .
C(10) H(12) 3.2565 no .
C(11) H(13) 3.2577 no .
C(11) H(16) 3.2872 no .
C(13) H(11) 3.2687 no .
C(13) H(15A) 3.2995 no .
C(13) H(15B) 2.7587 no .
C(13) H(15C) 2.7586 no .
C(13) H(16) 3.2423 no .
C(14) H(12) 3.2624 no .
C(15) H(13) 2.6603 no .
C(15) H(16) 2.6659 no .
C(16) H(11) 3.2930 no .
C(16) H(13) 3.2416 no .
C(16) H(15A) 2.5478 no .
C(16) H(15B) 3.1457 no .
C(16) H(15C) 3.1207 no .
C(19) H(17A) 3.1841 no .
C(19) H(17B) 2.6645 no .
C(20) H(17A) 3.1424 no .
C(20) H(17B) 3.2673 no .
C(21) H(17A) 3.1048 no .
C(21) H(17B) 2.9446 no .
C(22) H(24) 2.6571 no .
C(22) H(29) 2.6414 no .
C(23) H(25) 3.2721 no .
C(24) H(26) 3.2537 no .
C(24) H(29) 3.2680 no .
C(26) H(24) 3.2574 no .
C(26) H(28A) 2.5158 no .
C(26) H(28B) 3.1085 no .
C(26) H(28C) 3.1226 no .
C(26) H(29) 3.2672 no .
C(27) H(25) 3.2796 no .
C(28) H(26) 2.6421 no .
C(28) H(29) 2.6883 no .
C(29) H(24) 3.2676 no .
C(29) H(26) 3.2682 no .
C(29) H(28A) 3.3112 no .
C(29) H(28B) 2.7692 no .
C(29) H(28C) 2.7691 no .
C(30) H(32) 2.6444 no .
C(30) H(37) 2.6172 no .
C(31) H(33) 3.2508 no .
C(32) H(34) 3.2281 no .
C(32) H(37) 3.2480 no .
C(34) H(32) 3.2424 no .
C(34) H(36A) 3.2973 no .
C(34) H(36B) 2.7899 no .
C(34) H(36C) 2.7899 no .
C(34) H(37) 3.2247 no .
C(35) H(33) 3.2616 no .
C(36) H(34) 2.6772 no .
C(36) H(37) 2.6721 no .
C(37) H(32) 3.2498 no .
C(37) H(34) 3.2252 no .
C(37) H(36A) 2.5394 no .
C(37) H(36B) 3.1447 no .
C(37) H(36C) 3.1505 no .
C(40) H(38A) 2.7979 no .
C(40) H(38B) 3.1398 no .
C(41) H(38A) 2.6191 no .
C(41) H(38B) 3.1375 no .
C(42) H(38A) 3.3786 no .
C(42) H(38B) 2.8240 no .
C(43) H(38A) 3.2401 no .
C(43) H(38B) 2.9702 no .
H(3) H(5A) 2.3355 no .
H(3) H(5B) 3.3262 no .
H(3) H(5C) 3.3156 no .
H(3) H(17B) 3.2090 no .
H(5A) H(6) 3.5043 no .
H(5B) H(6) 2.5980 no .
H(5C) H(6) 2.5997 no .
H(6) H(7) 2.3175 no .
H(7) H(8) 2.3502 no .
H(11) H(12) 2.3403 no .
H(12) H(13) 2.3148 no .
H(13) H(15A) 3.5901 no .
H(13) H(15B) 2.6964 no .
H(13) H(15C) 2.7158 no .
H(15A) H(16) 2.3365 no .
H(15B) H(16) 3.3388 no .
H(15C) H(16) 3.3156 no .
H(16) H(17A) 3.4176 no 2_755
H(24) H(25) 2.3305 no .
H(24) H(38B) 3.0609 no .
H(25) H(26) 2.3299 no .
H(26) H(28A) 2.2985 no .
H(26) H(28B) 3.2965 no .
H(26) H(28C) 3.3133 no .
H(28B) H(29) 2.7313 no .
H(28C) H(29) 2.7362 no .
H(32) H(33) 2.3492 no .
H(33) H(34) 2.3108 no .
H(34) H(36A) 3.5968 no .
H(34) H(36B) 2.7533 no .
H(34) H(36C) 2.7291 no .
H(36A) H(37) 2.3246 no .
H(36B) H(37) 3.3370 no .
H(36C) H(37) 3.3312 no .
Ru(1) H(15B) 3.3387 no 1_655
F(1) H(5A) 2.5730 no .
F(1) H(5B) 3.4634 no .
F(1) H(24) 3.2137 no .
F(1) H(38B) 2.4288 no .
F(2) H(3) 2.4821 no .
F(2) H(5A) 2.6452 no .
F(2) H(17B) 2.4887 no .
F(2) H(24) 3.0719 no .
F(2) H(25) 2.8729 no .
F(2) H(34) 3.4009 no 2_756
F(3) H(11) 2.4909 no 2_765
F(3) H(12) 3.1591 no 2_765
F(3) H(28C) 3.0588 no 1_655
F(3) H(29) 3.2334 no 1_655
F(4) H(5A) 2.7770 no .
F(4) H(28B) 3.2219 no 1_655
F(4) H(28C) 3.5443 no 1_655
F(4) H(29) 2.6170 no 1_655
F(4) H(34) 2.9212 no 2_756
F(4) H(36B) 2.9170 no 2_756
F(4) H(36C) 3.2872 no 2_756
O(1) H(25) 2.8095 no .
O(1) H(26) 3.5292 no .
O(1) H(33) 3.5181 no 2_756
O(2) H(15A) 3.3654 no 2_655
O(2) H(15B) 2.8113 no 2_655
O(2) H(15C) 3.2622 no 2_655
O(3) H(26) 3.0018 no .
O(4) H(15A) 3.1306 no 2_655
O(4) H(15B) 2.9430 no 2_655
O(5) H(15B) 2.5054 no 1_655
O(6) H(5B) 3.5393 no .
O(6) H(13) 3.1389 no 2_665
O(7) H(12) 3.1584 no 2_665
O(8) H(5B) 3.1193 no .
O(9) H(13) 3.2011 no 1_556
O(9) H(15C) 3.5029 no 1_556
C(1) H(25) 3.3850 no .
C(1) H(33) 3.1940 no 2_756
C(2) H(25) 3.4213 no .
C(2) H(33) 2.9193 no 2_756
C(3) H(24) 3.3564 no .
C(3) H(25) 3.0642 no .
C(3) H(33) 2.8587 no 2_756
C(3) H(34) 3.3709 no 2_756
C(4) H(24) 3.4074 no .
C(4) H(33) 3.4778 no 2_756
C(5) H(24) 3.2987 no .
C(6) H(5C) 3.5654 no 2_756
C(7) H(36A) 3.0844 no 2_656
C(7) H(37) 3.4162 no 2_656
C(8) H(15C) 3.2572 no 2_655
C(8) H(33) 3.5402 no 2_756
C(8) H(36A) 3.2378 no 2_656
C(8) H(37) 3.4979 no 2_656
C(8) H(38A) 3.4937 no 1_545
C(9) H(26) 3.1374 no .
C(10) H(26) 3.1462 no .
C(10) H(28A) 3.1668 no .
C(11) H(26) 3.0759 no .
C(11) H(28A) 3.1702 no .
C(11) H(32) 3.3799 no 1_554
C(12) H(28A) 3.2826 no .
C(12) H(29) 3.3931 no 2_665
C(12) H(32) 3.5116 no 1_554
C(13) H(17A) 3.3996 no 1_455
C(13) H(28A) 3.4185 no .
C(14) H(17A) 3.1488 no 1_455
C(14) H(28A) 3.4476 no .
C(15) H(8) 3.1779 no 2_655
C(15) H(17A) 3.0828 no 1_455
C(15) H(37) 3.5221 no 1_554
C(16) H(28A) 3.3103 no .
C(17) H(15B) 2.8550 no 1_655
C(17) H(28B) 3.3134 no 1_655
C(17) H(28C) 3.2796 no 1_655
C(18) H(28C) 2.9562 no 1_655
C(19) H(25) 3.5664 no .
C(19) H(25) 3.3831 no 2_765
C(20) H(13) 3.4259 no 1_655
C(20) H(24) 2.8153 no 2_765
C(20) H(25) 3.2346 no 2_765
C(20) H(38B) 3.2372 no 2_765
C(21) H(15B) 3.4673 no 1_655
C(21) H(38A) 3.5772 no 2_765
C(21) H(38B) 3.4375 no 2_765
C(22) H(12) 3.1390 no 2_665
C(22) H(13) 3.2271 no 2_665
C(23) H(12) 3.1019 no 2_665
C(23) H(13) 3.4432 no 2_665
C(24) H(3) 3.3975 no .
C(25) H(3) 3.1310 no .
C(26) H(36C) 3.5724 no 2_656
C(27) H(36C) 2.7323 no 2_656
C(28) H(17A) 3.0437 no 1_455
C(28) H(36C) 2.8415 no 2_656
C(29) H(12) 2.7675 no 2_665
C(29) H(36A) 3.5959 no 2_656
C(29) H(36B) 3.2802 no 2_656
C(29) H(36C) 2.7506 no 2_656
C(30) H(5B) 3.4812 no .
C(30) H(13) 3.3503 no 1_556
C(31) H(5B) 3.4020 no .
C(31) H(6) 2.9705 no .
C(31) H(15C) 3.3764 no 1_556
C(32) H(5B) 3.2201 no .
C(32) H(5C) 3.4515 no .
C(32) H(6) 3.0604 no .
C(33) H(3) 3.5817 no 2_756
C(33) H(6) 3.0427 no .
C(34) H(3) 3.5663 no 2_756
C(34) H(6) 2.9159 no .
C(35) H(6) 2.8270 no .
C(35) H(15C) 3.3718 no 1_556
C(36) H(7) 3.4716 no .
C(36) H(28B) 3.1013 no 2_656
C(36) H(29) 3.2424 no 2_656
C(37) H(6) 2.8516 no .
C(37) H(15C) 2.8344 no 1_556
C(38) H(8) 3.4372 no 1_565
C(39) H(8) 3.4021 no 1_565
C(39) H(32) 3.0884 no 2_766
C(40) H(5A) 3.3935 no 2_766
C(40) H(5B) 3.3671 no 2_766
C(40) H(5C) 2.7249 no 2_766
C(40) H(7) 3.2192 no 1_565
C(40) H(8) 3.4228 no 1_565
C(40) H(32) 3.2293 no 2_766
C(41) H(7) 2.8637 no 1_565
C(41) H(8) 3.5739 no 1_565
C(41) H(36B) 3.4069 no 1_565
C(42) H(5B) 3.5055 no 2_766
C(42) H(32) 3.4171 no 2_766
B(1) H(3) 3.5543 no .
B(1) H(5A) 2.7959 no .
B(1) H(17B) 3.4653 no .
B(1) H(29) 3.4554 no 1_655
H(3) F(2) 2.4821 no .
H(3) C(24) 3.3975 no .
H(3) C(25) 3.1310 no .
H(3) C(33) 3.5817 no 2_756
H(3) C(34) 3.5663 no 2_756
H(3) B(1) 3.5543 no .
H(3) H(24) 3.1547 no .
H(3) H(25) 2.6164 no .
H(3) H(33) 2.9647 no 2_756
H(3) H(34) 2.9018 no 2_756
H(5A) F(1) 2.5730 no .
H(5A) F(2) 2.6452 no .
H(5A) F(4) 2.7770 no .
H(5A) C(40) 3.3935 no 2_766
H(5A) B(1) 2.7959 no .
H(5A) H(24) 3.0275 no .
H(5A) H(34) 3.3289 no 2_756
H(5B) F(1) 3.4634 no .
H(5B) O(6) 3.5393 no .
H(5B) O(8) 3.1193 no .
H(5B) C(30) 3.4812 no .
H(5B) C(31) 3.4020 no .
H(5B) C(32) 3.2201 no .
H(5B) C(40) 3.3671 no 2_766
H(5B) C(42) 3.5055 no 2_766
H(5B) H(24) 3.0164 no .
H(5B) H(32) 3.1026 no .
H(5C) C(6) 3.5654 no 2_756
H(5C) C(32) 3.4515 no .
H(5C) C(40) 2.7249 no 2_766
H(5C) H(6) 3.5295 no 2_756
H(5C) H(32) 3.3726 no .
H(6) C(31) 2.9705 no .
H(6) C(32) 3.0604 no .
H(6) C(33) 3.0427 no .
H(6) C(34) 2.9159 no .
H(6) C(35) 2.8270 no .
H(6) C(37) 2.8516 no .
H(6) H(5C) 3.5295 no 2_756
H(6) H(34) 3.4645 no .
H(6) H(36B) 3.4678 no .
H(6) H(37) 3.3644 no .
H(7) C(36) 3.4716 no .
H(7) C(40) 3.2192 no 1_545
H(7) C(41) 2.8637 no 1_545
H(7) H(36A) 3.5484 no .
H(7) H(36A) 3.0359 no 2_656
H(7) H(36B) 2.8529 no .
H(7) H(37) 2.8700 no 2_656
H(8) C(15) 3.1779 no 2_655
H(8) C(38) 3.4372 no 1_545
H(8) C(39) 3.4021 no 1_545
H(8) C(40) 3.4228 no 1_545
H(8) C(41) 3.5739 no 1_545
H(8) H(15A) 3.4399 no 2_655
H(8) H(15B) 3.2568 no 2_655
H(8) H(15C) 2.4199 no 2_655
H(8) H(36A) 3.3076 no 2_656
H(8) H(37) 3.0469 no 2_656
H(8) H(38A) 2.7373 no 1_545
H(11) F(3) 2.4909 no 2_765
H(11) H(26) 2.9338 no .
H(12) F(3) 3.1591 no 2_765
H(12) O(7) 3.1584 no 2_665
H(12) C(22) 3.1390 no 2_665
H(12) C(23) 3.1019 no 2_665
H(12) C(29) 2.7675 no 2_665
H(12) H(29) 2.4548 no 2_665
H(13) O(6) 3.1389 no 2_665
H(13) O(9) 3.2011 no 1_554
H(13) C(20) 3.4259 no 1_455
H(13) C(22) 3.2271 no 2_665
H(13) C(23) 3.4432 no 2_665
H(13) C(30) 3.3503 no 1_554
H(13) H(17A) 3.4125 no 1_455
H(13) H(38A) 3.3002 no 2_665
H(15A) O(2) 3.3654 no 2_655
H(15A) O(4) 3.1306 no 2_655
H(15A) H(8) 3.4399 no 2_655
H(15A) H(16) 3.1143 no 2_655
H(15A) H(17A) 3.4734 no 1_455
H(15A) H(36C) 3.5123 no 1_554
H(15B) Ru(1) 3.3387 no 1_455
H(15B) O(2) 2.8113 no 2_655
H(15B) O(4) 2.9430 no 2_655
H(15B) O(5) 2.5054 no 1_455
H(15B) C(17) 2.8550 no 1_455
H(15B) C(21) 3.4673 no 1_455
H(15B) H(8) 3.2568 no 2_655
H(15B) H(17A) 2.3540 no 1_455
H(15B) H(38A) 3.5540 no 2_665
H(15C) O(2) 3.2622 no 2_655
H(15C) O(9) 3.5029 no 1_554
H(15C) C(8) 3.2572 no 2_655
H(15C) C(31) 3.3764 no 1_554
H(15C) C(35) 3.3718 no 1_554
H(15C) C(37) 2.8344 no 1_554
H(15C) H(8) 2.4199 no 2_655
H(15C) H(36A) 3.5399 no 1_554
H(15C) H(37) 2.6501 no 1_554
H(15C) H(38A) 3.1558 no 2_665
H(16) H(15A) 3.1143 no 2_655
H(16) H(16) 3.1613 no 2_655
H(17A) C(13) 3.3996 no 1_655
H(17A) C(14) 3.1488 no 1_655
H(17A) C(15) 3.0828 no 1_655
H(17A) C(28) 3.0437 no 1_655
H(17A) H(13) 3.4125 no 1_655
H(17A) H(15A) 3.4734 no 1_655
H(17A) H(15B) 2.3540 no 1_655
H(17A) H(28A) 2.8680 no 1_655
H(17A) H(28B) 2.7815 no 1_655
H(17A) H(28C) 2.9631 no 1_655
H(17B) F(2) 2.4887 no .
H(17B) B(1) 3.4653 no .
H(17B) H(25) 3.4214 no .
H(17B) H(28B) 3.1760 no 1_655
H(17B) H(28C) 3.3896 no 1_655
H(17B) H(34) 3.4506 no 2_756
H(24) F(1) 3.2137 no .
H(24) F(2) 3.0719 no .
H(24) C(3) 3.3564 no .
H(24) C(4) 3.4074 no .
H(24) C(5) 3.2987 no .
H(24) C(20) 2.8153 no 2_765
H(24) H(3) 3.1547 no .
H(24) H(5A) 3.0275 no .
H(24) H(5B) 3.0164 no .
H(25) F(2) 2.8729 no .
H(25) O(1) 2.8095 no .
H(25) C(1) 3.3850 no .
H(25) C(2) 3.4213 no .
H(25) C(3) 3.0642 no .
H(25) C(19) 3.5664 no .
H(25) C(19) 3.3831 no 2_765
H(25) C(20) 3.2346 no 2_765
H(25) H(3) 2.6164 no .
H(25) H(17B) 3.4214 no .
H(26) O(1) 3.5292 no .
H(26) O(3) 3.0018 no .
H(26) C(9) 3.1374 no .
H(26) C(10) 3.1462 no .
H(26) C(11) 3.0759 no .
H(26) H(11) 2.9338 no .
H(28A) C(10) 3.1668 no .
H(28A) C(11) 3.1702 no .
H(28A) C(12) 3.2826 no .
H(28A) C(13) 3.4185 no .
H(28A) C(14) 3.4476 no .
H(28A) C(16) 3.3103 no .
H(28A) H(17A) 2.8680 no 1_455
H(28A) H(36C) 3.4233 no 2_656
H(28B) F(4) 3.2219 no 1_455
H(28B) C(17) 3.3134 no 1_455
H(28B) C(36) 3.1013 no 2_656
H(28B) H(17A) 2.7815 no 1_455
H(28B) H(17B) 3.1760 no 1_455
H(28B) H(34) 3.2367 no 2_656
H(28B) H(36B) 3.4465 no 2_656
H(28B) H(36C) 2.1730 no 2_656
H(28C) F(3) 3.0588 no 1_455
H(28C) F(4) 3.5443 no 1_455
H(28C) C(17) 3.2796 no 1_455
H(28C) C(18) 2.9562 no 1_455
H(28C) H(17A) 2.9631 no 1_455
H(28C) H(17B) 3.3896 no 1_455
H(28C) H(36C) 3.5377 no 2_656
H(29) F(3) 3.2334 no 1_455
H(29) F(4) 2.6170 no 1_455
H(29) C(12) 3.3931 no 2_665
H(29) C(36) 3.2424 no 2_656
H(29) B(1) 3.4554 no 1_455
H(29) H(12) 2.4548 no 2_665
H(29) H(36B) 2.9307 no 2_656
H(29) H(36C) 2.7178 no 2_656
H(32) C(11) 3.3799 no 1_556
H(32) C(12) 3.5116 no 1_556
H(32) C(39) 3.0884 no 2_766
H(32) C(40) 3.2293 no 2_766
H(32) C(42) 3.4171 no 2_766
H(32) H(5B) 3.1026 no .
H(32) H(5C) 3.3726 no .
H(33) O(1) 3.5181 no 2_756
H(33) C(1) 3.1940 no 2_756
H(33) C(2) 2.9193 no 2_756
H(33) C(3) 2.8587 no 2_756
H(33) C(4) 3.4778 no 2_756
H(33) C(8) 3.5402 no 2_756
H(33) H(3) 2.9647 no 2_756
H(34) F(2) 3.4009 no 2_756
H(34) F(4) 2.9212 no 2_756
H(34) C(3) 3.3709 no 2_756
H(34) H(3) 2.9018 no 2_756
H(34) H(5A) 3.3289 no 2_756
H(34) H(6) 3.4645 no .
H(34) H(17B) 3.4506 no 2_756
H(34) H(28B) 3.2367 no 2_656
H(36A) C(7) 3.0844 no 2_656
H(36A) C(8) 3.2378 no 2_656
H(36A) C(29) 3.5959 no 2_656
H(36A) H(7) 3.5484 no .
H(36A) H(7) 3.0359 no 2_656
H(36A) H(8) 3.3076 no 2_656
H(36A) H(15C) 3.5399 no 1_556
H(36B) F(4) 2.9170 no 2_756
H(36B) C(29) 3.2802 no 2_656
H(36B) C(41) 3.4069 no 1_545
H(36B) H(6) 3.4678 no .
H(36B) H(7) 2.8529 no .
H(36B) H(28B) 3.4465 no 2_656
H(36B) H(29) 2.9307 no 2_656
H(36C) F(4) 3.2872 no 2_756
H(36C) C(26) 3.5724 no 2_656
H(36C) C(27) 2.7323 no 2_656
H(36C) C(28) 2.8415 no 2_656
H(36C) C(29) 2.7506 no 2_656
H(36C) H(15A) 3.5123 no 1_556
H(36C) H(28A) 3.4233 no 2_656
H(36C) H(28B) 2.1730 no 2_656
H(36C) H(28C) 3.5377 no 2_656
H(36C) H(29) 2.7178 no 2_656
H(37) C(7) 3.4162 no 2_656
H(37) C(8) 3.4979 no 2_656
H(37) C(15) 3.5221 no 1_556
H(37) H(6) 3.3644 no .
H(37) H(7) 2.8700 no 2_656
H(37) H(8) 3.0469 no 2_656
H(37) H(15C) 2.6501 no 1_556
H(38A) C(8) 3.4937 no 1_565
H(38A) C(21) 3.5772 no 2_765
H(38A) H(8) 2.7373 no 1_565
H(38A) H(13) 3.3002 no 2_665
H(38A) H(15B) 3.5540 no 2_665
H(38A) H(15C) 3.1558 no 2_665
H(38B) F(1) 2.4288 no .
H(38B) C(20) 3.2372 no 2_765
H(38B) C(21) 3.4375 no 2_765
